data_1560108
loop_
_publ_author_name
'Lee, Jie Yie'
'Ling, Sanliang'
'Argent, Stephen P.'
'Senn, Mark S.'
'Ca\~nadillas-Delgado, Laura'
'Cliffe, Matthew J.'

_publ_section_title
;
 Controlling multiple orderings in metal thiocyanate molecular perovskites
 Ax{Ni[Bi(SCN)6]}
;
_journal_issue 10
_journal_name_full 'Chemical Science'
_journal_page_first 3516
_journal_page_last 3525
_journal_paper_doi 10.1039/D0SC06619B
_journal_volume 12
_journal_year 2021
_chemical_formula_moiety 'Bi C6 K N6 Ni S6'
_chemical_formula_sum 'C6 Bi K N6 Ni S6'
_chemical_formula_weight 655.27
_chemical_name_systematic 'potassium nickel hexathiocyanatobismuthate'
_space_group_crystal_system triclinic
_space_group_IT_number 2
_space_group_name_Hall '-P 1'
_space_group_name_H-M_alt 'P -1'
_audit_creation_date 2020-04-29
_audit_creation_method
;
Olex2 1.3
(compiled 2020.01.31 svn.r88ba2a32 for OlexSys, GUI svn.r6032)
;
_audit_update_record
;
2020-11-18 deposited with the CCDC.	2021-01-15 downloaded from the CCDC.
;
_cell_angle_alpha 97.5730(10)
_cell_angle_beta 89.7810(10)
_cell_angle_gamma 90.9970(10)
_cell_formula_units_Z 2
_cell_length_a 8.5073(2)
_cell_length_b 8.5686(2)
_cell_length_c 11.9651(3)
_cell_measurement_reflns_used 3750
_cell_measurement_temperature 180
_cell_measurement_theta_max 27.485
_cell_measurement_theta_min 0.998
_cell_volume 864.46(4)
_computing_molecular_graphics 'Olex2 1.3 (Dolomanov et al., 2009)'
_computing_publication_material 'Olex2 1.3 (Dolomanov et al., 2009)'
_computing_structure_refinement 'SHELXL 2018/3 (Sheldrick, 2015)'
_computing_structure_solution 'ShelXT (Sheldrick, 2015)'
_diffrn_ambient_temperature 180.0
_diffrn_detector_type 'CCD area detector'
_diffrn_measured_fraction_theta_full 0.999
_diffrn_measured_fraction_theta_max 0.992
_diffrn_measurement_device Area
_diffrn_measurement_device_type 'Nonius KappaCCD'
_diffrn_radiation_type MoK\a
_diffrn_radiation_wavelength 0.71073
_diffrn_reflns_av_R_equivalents 0.0353
_diffrn_reflns_av_unetI/netI 0.0503
_diffrn_reflns_Laue_measured_fraction_full 0.999
_diffrn_reflns_Laue_measured_fraction_max 0.992
_diffrn_reflns_limit_h_max 11
_diffrn_reflns_limit_h_min -10
_diffrn_reflns_limit_k_max 11
_diffrn_reflns_limit_k_min -10
_diffrn_reflns_limit_l_max 15
_diffrn_reflns_limit_l_min -15
_diffrn_reflns_number 7203
_diffrn_reflns_point_group_measured_fraction_full 0.999
_diffrn_reflns_point_group_measured_fraction_max 0.992
_diffrn_reflns_theta_full 25.242
_diffrn_reflns_theta_max 27.508
_diffrn_reflns_theta_min 1.717
_exptl_absorpt_coefficient_mu 12.215
_exptl_absorpt_correction_T_max 1.0
_exptl_absorpt_correction_T_min 0.83
_exptl_absorpt_correction_type multi-scan
_exptl_absorpt_process_details 'DENZO/SCALEPACK (Otwinowski & Minor, 1997)'
_exptl_crystal_colour 'dark orange'
_exptl_crystal_colour_modifier dark
_exptl_crystal_colour_primary orange
_exptl_crystal_density_diffrn 2.517
_exptl_crystal_description plate
_exptl_crystal_F_000 608
_exptl_crystal_recrystallization_method 'evaporation from butanone'
_exptl_crystal_size_max 0.06
_exptl_crystal_size_mid 0.05
_exptl_crystal_size_min 0.02
_refine_diff_density_max 3.567
_refine_diff_density_min -3.225
_refine_diff_density_rms 0.299
_refine_ls_extinction_method none
_refine_ls_goodness_of_fit_ref 1.075
_refine_ls_hydrogen_treatment undef
_refine_ls_matrix_type full
_refine_ls_number_parameters 196
_refine_ls_number_reflns 3926
_refine_ls_number_restraints 0
_refine_ls_restrained_S_all 1.075
_refine_ls_R_factor_all 0.0835
_refine_ls_R_factor_gt 0.0568
_refine_ls_shift/su_max 0.000
_refine_ls_shift/su_mean 0.000
_refine_ls_structure_factor_coef Fsqd
_refine_ls_weighting_details 'w=1/[\s^2^(Fo^2^)+(0.0246P)^2^+33.8988P] where P=(Fo^2^+2Fc^2^)/3'
_refine_ls_weighting_scheme calc
_refine_ls_wR_factor_gt 0.1322
_refine_ls_wR_factor_ref 0.1452
_reflns_Friedel_coverage 0.000
_reflns_number_gt 2896
_reflns_number_total 3926
_reflns_threshold_expression 'I > 2\s(I)'
_cod_data_source_file d0sc06619b3.cif
_cod_data_source_block 2KNiBiSCN6
_cod_depositor_comments 'Adding full bibliography for 1560103--1560109.cif.'
_cod_database_code 1560108
_shelx_shelxl_version_number 2018/3
_shelx_space_group_comment
;
The symmetry employed for this shelxl refinement is uniquely defined
by the following loop, which should always be used as a source of
symmetry information in preference to the above space-group names.
They are only intended as comments.
;
_shelx_estimated_absorpt_t_max 0.792
_shelx_estimated_absorpt_t_min 0.528
_olex2_refinement_description
;
;
_olex2_submission_special_instructions 'No special instructions were received'

loop_
_space_group_symop_operation_xyz
'x, y, z'
'-x, -y, -z'

loop_
_atom_site_label
_atom_site_type_symbol
_atom_site_fract_x
_atom_site_fract_y
_atom_site_fract_z
_atom_site_U_iso_or_equiv
_atom_site_adp_type
_atom_site_occupancy
_atom_site_site_symmetry_order
_atom_site_calc_flag
_atom_site_refinement_flags_posn
_atom_site_refinement_flags_adp
_atom_site_refinement_flags_occupancy
_atom_site_disorder_assembly
_atom_site_disorder_group
Bi1 Bi 0.500000 0.500000 0.000000 0.02259(17) Uani 1 2 d S . P . .
Bi2 Bi 0.000000 0.000000 0.500000 0.0369(2) Uani 1 2 d S . P . .
Ni1 Ni 0.000000 0.000000 0.000000 0.0198(4) Uani 1 2 d S . P . .
Ni2 Ni 0.500000 0.500000 0.500000 0.0201(4) Uani 1 2 d S . P . .
S3 S 0.2646(5) 0.5932(5) 1.1606(3) 0.0403(9) Uani 1 1 d . . . . .
S6 S 0.2520(4) 0.3956(5) 0.8507(3) 0.0372(8) Uani 1 1 d . . . . .
S1 S 0.5152(4) 1.2142(4) 1.0922(4) 0.0385(9) Uani 1 1 d . . . . .
S5 S 0.2301(6) 0.0209(6) 0.3340(4) 0.0587(13) Uani 1 1 d . . . . .
S2 S -0.2637(5) 1.0204(6) 1.3599(4) 0.0526(11) Uani 1 1 d . . . . .
S4 S -0.0167(5) 0.6788(6) 0.4270(5) 0.0595(13) Uani 1 1 d . . . . .
K1 K 0.0140(8) 1.3439(6) 1.2356(6) 0.0986(19) Uani 1 1 d . . . . .
N1 N 0.1995(13) 1.1254(13) 1.0613(10) 0.032(2) Uani 1 1 d . . . . .
N5 N 0.4023(13) 0.2876(13) 0.4263(10) 0.032(2) Uani 1 1 d . . . . .
N3 N 0.1001(12) 0.7958(13) 1.0410(10) 0.033(3) Uani 1 1 d . . . . .
N2 N -0.1011(12) 1.0288(14) 1.1563(10) 0.030(2) Uani 1 1 d . . . . .
N6 N 0.4031(13) 0.4604(14) 0.6545(10) 0.032(3) Uani 1 1 d . . . . .
N4 N 0.2972(13) 0.6071(14) 0.4641(10) 0.034(3) Uani 1 1 d . . . . .
C1 C 0.3294(14) 1.1633(14) 1.0725(10) 0.023(2) Uani 1 1 d . . . . .
C3 C 0.1666(15) 0.7095(14) 1.0881(11) 0.026(3) Uani 1 1 d . . . . .
C5 C 0.3305(16) 0.1797(18) 0.3912(13) 0.036(3) Uani 1 1 d . . . . .
C6 C 0.3443(13) 0.4337(15) 0.7340(10) 0.023(2) Uani 1 1 d . . . . .
C4 C 0.1676(15) 0.6403(17) 0.4503(12) 0.033(3) Uani 1 1 d . . . . .
C2 C -0.170(2) 1.0240(18) 1.2358(16) 0.048(4) Uani 1 1 d . . . . .

loop_
_atom_site_aniso_label
_atom_site_aniso_U_11
_atom_site_aniso_U_22
_atom_site_aniso_U_33
_atom_site_aniso_U_23
_atom_site_aniso_U_13
_atom_site_aniso_U_12
Bi1 0.0209(3) 0.0222(3) 0.0252(4) 0.0051(3) -0.0026(2) 0.0005(2)
Bi2 0.0396(5) 0.0371(4) 0.0337(4) 0.0037(3) 0.0021(3) 0.0021(3)
Ni1 0.0119(9) 0.0200(10) 0.0292(12) 0.0095(9) 0.0001(8) 0.0013(8)
Ni2 0.0155(10) 0.0250(11) 0.0196(11) 0.0024(8) 0.0031(8) -0.0028(8)
S3 0.044(2) 0.049(2) 0.0325(19) 0.0189(16) 0.0067(15) 0.0209(17)
S6 0.0324(18) 0.055(2) 0.0235(16) 0.0057(15) 0.0002(13) -0.0195(16)
S1 0.0221(16) 0.0337(18) 0.062(2) 0.0146(17) -0.0111(16) -0.0045(13)
S5 0.071(3) 0.063(3) 0.036(2) -0.0095(19) 0.012(2) -0.032(2)
S2 0.038(2) 0.081(3) 0.037(2) -0.001(2) 0.0054(17) 0.014(2)
S4 0.0242(19) 0.054(3) 0.094(4) -0.015(2) -0.010(2) 0.0064(17)
K1 0.101(4) 0.055(3) 0.138(5) 0.004(3) 0.031(4) -0.004(3)
N1 0.026(6) 0.029(6) 0.043(7) 0.012(5) -0.002(5) -0.001(4)
N5 0.028(6) 0.030(6) 0.036(6) 0.002(5) -0.003(5) -0.008(5)
N3 0.021(5) 0.033(6) 0.047(7) 0.017(5) -0.001(5) -0.002(4)
N2 0.018(5) 0.040(7) 0.032(6) 0.007(5) 0.005(5) -0.004(5)
N6 0.028(6) 0.037(6) 0.031(6) 0.002(5) 0.001(5) -0.008(5)
N4 0.027(6) 0.045(7) 0.031(6) 0.011(5) 0.004(5) 0.000(5)
C1 0.019(6) 0.023(6) 0.028(6) 0.007(5) 0.001(5) -0.003(5)
C3 0.027(6) 0.024(6) 0.028(7) 0.007(5) 0.005(5) 0.000(5)
C5 0.027(7) 0.042(8) 0.042(8) 0.012(7) 0.012(6) 0.005(6)
C6 0.012(5) 0.034(7) 0.021(6) 0.004(5) 0.003(4) -0.002(5)
C4 0.020(7) 0.044(8) 0.035(7) 0.000(6) 0.001(5) -0.006(6)
C2 0.040(9) 0.033(8) 0.071(12) 0.008(8) -0.023(9) 0.007(7)

loop_
_atom_type_symbol
_atom_type_description
_atom_type_scat_dispersion_real
_atom_type_scat_dispersion_imag
_atom_type_scat_source
Bi Bi -4.1077 10.2566 'International Tables Vol C Tables 4.2.6.8 and 6.1.1.4'
C C 0.0033 0.0016 'International Tables Vol C Tables 4.2.6.8 and 6.1.1.4'
K K 0.2009 0.2494 'International Tables Vol C Tables 4.2.6.8 and 6.1.1.4'
N N 0.0061 0.0033 'International Tables Vol C Tables 4.2.6.8 and 6.1.1.4'
Ni Ni 0.3393 1.1124 'International Tables Vol C Tables 4.2.6.8 and 6.1.1.4'
S S 0.1246 0.1234 'International Tables Vol C Tables 4.2.6.8 and 6.1.1.4'

loop_
_geom_angle_atom_site_label_1
_geom_angle_atom_site_label_2
_geom_angle_atom_site_label_3
_geom_angle
_geom_angle_site_symmetry_1
_geom_angle_site_symmetry_3
_geom_angle_publ_flag
S3 Bi1 S3 180.0 1_554 2_666 ?
S3 Bi1 S6 93.50(11) 1_554 2_666 ?
S3 Bi1 S6 86.50(11) 2_666 2_666 ?
S3 Bi1 S6 86.50(11) 1_554 1_554 ?
S3 Bi1 S6 93.50(11) 2_666 1_554 ?
S6 Bi1 S6 180.00(11) 1_554 2_666 ?
S1 Bi1 S3 87.73(11) 1_544 1_554 ?
S1 Bi1 S3 87.73(11) 2_676 2_666 ?
S1 Bi1 S3 92.27(11) 1_544 2_666 ?
S1 Bi1 S3 92.27(11) 2_676 1_554 ?
S1 Bi1 S6 94.29(11) 1_544 1_554 ?
S1 Bi1 S6 85.71(11) 2_676 1_554 ?
S1 Bi1 S6 94.29(11) 2_676 2_666 ?
S1 Bi1 S6 85.71(11) 1_544 2_666 ?
S1 Bi1 S1 180.00(15) 2_676 1_544 ?
S5 Bi2 S5 180.0 2_556 . ?
S5 Bi2 S2 83.18(14) 2_556 1_544 ?
S5 Bi2 S2 83.18(14) . 2_567 ?
S5 Bi2 S2 96.82(14) 2_556 2_567 ?
S5 Bi2 S2 96.82(14) . 1_544 ?
S2 Bi2 S2 180.0 2_567 1_544 ?
S4 Bi2 S5 87.41(15) 2_566 2_556 ?
S4 Bi2 S5 92.59(15) 2_566 . ?
S4 Bi2 S5 87.41(15) 1_545 . ?
S4 Bi2 S5 92.59(15) 1_545 2_556 ?
S4 Bi2 S2 94.49(14) 2_566 1_544 ?
S4 Bi2 S2 85.51(14) 2_566 2_567 ?
S4 Bi2 S2 94.49(14) 1_545 2_567 ?
S4 Bi2 S2 85.51(14) 1_545 1_544 ?
S4 Bi2 S4 180.00(6) 2_566 1_545 ?
K1 Ni1 K1 180.00(17) 1_544 2_566 ?
N1 Ni1 K1 126.4(3) 2_566 1_544 ?
N1 Ni1 K1 53.6(3) 2_566 2_566 ?
N1 Ni1 K1 126.4(3) 1_544 2_566 ?
N1 Ni1 K1 53.6(3) 1_544 1_544 ?
N1 Ni1 N1 180.0(9) 1_544 2_566 ?
N3 Ni1 K1 65.7(4) 1_544 2_566 ?
N3 Ni1 K1 65.7(4) 2_566 1_544 ?
N3 Ni1 K1 114.3(4) 2_566 2_566 ?
N3 Ni1 K1 114.3(4) 1_544 1_544 ?
N3 Ni1 N1 90.9(4) 2_566 1_544 ?
N3 Ni1 N1 90.9(4) 1_544 2_566 ?
N3 Ni1 N1 89.1(4) 2_566 2_566 ?
N3 Ni1 N1 89.1(4) 1_544 1_544 ?
N3 Ni1 N3 180.0(6) 2_566 1_544 ?
N2 Ni1 K1 131.2(3) 2_566 1_544 ?
N2 Ni1 K1 131.2(3) 1_544 2_566 ?
N2 Ni1 K1 48.8(3) 1_544 1_544 ?
N2 Ni1 K1 48.8(3) 2_566 2_566 ?
N2 Ni1 N1 88.7(5) 2_566 1_544 ?
N2 Ni1 N1 88.7(5) 1_544 2_566 ?
N2 Ni1 N1 91.3(5) 1_544 1_544 ?
N2 Ni1 N1 91.3(5) 2_566 2_566 ?
N2 Ni1 N3 91.9(5) 1_544 2_566 ?
N2 Ni1 N3 88.1(5) 1_544 1_544 ?
N2 Ni1 N3 88.1(5) 2_566 2_566 ?
N2 Ni1 N3 91.9(5) 2_566 1_544 ?
N2 Ni1 N2 180.0(8) 2_566 1_544 ?
N5 Ni2 N5 180.0 2_666 . ?
N5 Ni2 N6 90.6(4) 2_666 . ?
N5 Ni2 N6 89.4(4) . . ?
N5 Ni2 N6 90.6(4) . 2_666 ?
N5 Ni2 N6 89.4(4) 2_666 2_666 ?
N6 Ni2 N6 180.0 2_666 . ?
N4 Ni2 N5 88.5(5) . . ?
N4 Ni2 N5 91.5(5) . 2_666 ?
N4 Ni2 N5 88.5(5) 2_666 2_666 ?
N4 Ni2 N5 91.5(5) 2_666 . ?
N4 Ni2 N6 89.1(5) 2_666 2_666 ?
N4 Ni2 N6 90.9(4) . 2_666 ?
N4 Ni2 N6 89.1(5) . . ?
N4 Ni2 N6 90.9(5) 2_666 . ?
N4 Ni2 N4 180.0 . 2_666 ?
Bi1 S3 K1 121.11(17) 1_556 1_545 ?
C3 S3 Bi1 98.5(5) . 1_556 ?
C3 S3 K1 106.4(5) . 1_545 ?
Bi1 S6 K1 121.41(16) 1_556 2_577 ?
C6 S6 Bi1 96.0(4) . 1_556 ?
C6 S6 K1 81.6(4) . 2_577 ?
C1 S1 Bi1 96.5(4) . 1_566 ?
Bi2 S5 K1 89.46(18) . 1_544 ?
C5 S5 Bi2 100.4(5) . . ?
C5 S5 K1 77.3(5) . 1_544 ?
C2 S2 Bi2 99.1(5) . 1_566 ?
Bi2 S4 K1 155.7(2) 1_565 1_544 ?
C4 S4 Bi2 97.2(5) . 1_565 ?
C4 S4 K1 81.9(5) . 1_544 ?
S3 K1 Ni1 106.64(19) 1_565 1_566 ?
S3 K1 S6 82.60(16) 1_565 2_577 ?
S3 K1 S5 108.2(2) 1_565 1_566 ?
S3 K1 S4 73.46(16) 1_565 1_566 ?
S6 K1 Ni1 103.4(2) 2_577 1_566 ?
S6 K1 S5 169.1(2) 2_577 1_566 ?
S5 K1 Ni1 72.85(12) 1_566 1_566 ?
S4 K1 Ni1 171.4(2) 1_566 1_566 ?
S4 K1 S6 68.02(14) 1_566 2_577 ?
S4 K1 S5 115.4(2) 1_566 1_566 ?
N1 K1 Ni1 33.0(2) . 1_566 ?
N1 K1 S3 80.7(3) . 1_565 ?
N1 K1 S6 120.4(3) . 2_577 ?
N1 K1 S5 62.0(2) . 1_566 ?
N1 K1 S4 151.6(3) . 1_566 ?
N1 K1 C2 78.3(4) . . ?
N2 K1 Ni1 32.1(2) . 1_566 ?
N2 K1 S3 138.3(3) . 1_565 ?
N2 K1 S6 107.3(3) . 2_577 ?
N2 K1 S5 64.0(3) . 1_566 ?
N2 K1 S4 148.1(3) . 1_566 ?
N2 K1 N1 59.1(3) . . ?
N2 K1 C2 20.9(4) . . ?
C2 K1 Ni1 53.0(4) . 1_566 ?
C2 K1 S3 158.9(4) . 1_565 ?
C2 K1 S6 106.0(3) . 2_577 ?
C2 K1 S5 63.4(3) . 1_566 ?
C2 K1 S4 127.6(4) . 1_566 ?
Ni1 N1 K1 93.3(4) 1_566 . ?
C1 N1 Ni1 160.2(11) . 1_566 ?
C1 N1 K1 106.4(9) . . ?
C5 N5 Ni2 170.9(12) . . ?
C3 N3 Ni1 162.0(12) . 1_566 ?
Ni1 N2 K1 99.2(4) 1_566 . ?
C2 N2 Ni1 169.0(12) . 1_566 ?
C2 N2 K1 91.5(11) . . ?
C6 N6 Ni2 175.9(11) . . ?
C4 N4 Ni2 165.9(12) . . ?
N1 C1 S1 178.2(12) . . ?
N3 C3 S3 177.1(13) . . ?
N5 C5 S5 177.2(14) . . ?
N6 C6 S6 178.4(12) . . ?
N4 C4 S4 177.2(14) . . ?
S2 C2 K1 110.2(8) . . ?
N2 C2 S2 176.5(15) . . ?
N2 C2 K1 67.5(10) . . ?

loop_
_geom_bond_atom_site_label_1
_geom_bond_atom_site_label_2
_geom_bond_distance
_geom_bond_site_symmetry_2
_geom_bond_publ_flag
Bi1 S3 2.821(4) 1_554 ?
Bi1 S3 2.821(4) 2_666 ?
Bi1 S6 2.826(3) 2_666 ?
Bi1 S6 2.826(3) 1_554 ?
Bi1 S1 2.820(4) 2_676 ?
Bi1 S1 2.820(4) 1_544 ?
Bi2 S5 2.804(4) . ?
Bi2 S5 2.804(4) 2_556 ?
Bi2 S2 2.827(4) 1_544 ?
Bi2 S2 2.827(4) 2_567 ?
Bi2 S4 2.777(5) 2_566 ?
Bi2 S4 2.777(5) 1_545 ?
Ni1 K1 3.800(6) 1_544 ?
Ni1 K1 3.800(6) 2_566 ?
Ni1 N1 2.076(11) 2_566 ?
Ni1 N1 2.076(11) 1_544 ?
Ni1 N3 2.075(11) 2_566 ?
Ni1 N3 2.075(11) 1_544 ?
Ni1 N2 2.043(12) 2_566 ?
Ni1 N2 2.043(12) 1_544 ?
Ni2 N5 2.076(11) . ?
Ni2 N5 2.076(11) 2_666 ?
Ni2 N6 2.087(11) 2_666 ?
Ni2 N6 2.087(11) . ?
Ni2 N4 2.042(12) 2_666 ?
Ni2 N4 2.042(12) . ?
S3 K1 3.201(7) 1_545 ?
S3 C3 1.645(13) . ?
S6 K1 3.460(8) 2_577 ?
S6 C6 1.666(12) . ?
S1 C1 1.642(12) . ?
S5 K1 3.671(9) 1_544 ?
S5 C5 1.664(16) . ?
S2 C2 1.69(2) . ?
S4 K1 3.441(7) 1_544 ?
S4 C4 1.640(14) . ?
K1 N1 3.065(13) . ?
K1 N2 2.896(13) . ?
K1 C2 3.133(18) . ?
N1 C1 1.150(16) . ?
N5 C5 1.133(18) . ?
N3 C3 1.145(16) . ?
N2 C2 1.12(2) . ?
N6 C6 1.121(16) . ?
N4 C4 1.161(17) . ?

loop_
_geom_torsion_atom_site_label_1
_geom_torsion_atom_site_label_2
_geom_torsion_atom_site_label_3
_geom_torsion_atom_site_label_4
_geom_torsion
_geom_torsion_site_symmetry_1
_geom_torsion_site_symmetry_2
_geom_torsion_site_symmetry_3
_geom_torsion_site_symmetry_4
_geom_torsion_publ_flag
Bi2 S2 C2 K1 -69.9(5) 1_566 . . . ?
Ni1 N2 C2 K1 -167(6) 1_566 . . . ?
